data_4502472
loop_
_publ_author_name
'Li, Shun-Li'
'Tan, Ke'
'Lan, Ya-Qian'
'Qin, Jun-Sheng'
'Li, Mei-Na'
'Du, Dong-Ying'
'Zang, Hong-Ying'
'Su, Zhong-Min'

_publ_section_title
;
 pH-Dependent Binary Metal&#x2212;Organic Compounds Assembled from
 Different Helical Units: Structural Variation and Supramolecular Isomers
;
_journal_issue 4
_journal_name_full 'Crystal Growth &amp; Design'
_journal_page_first 1699
_journal_paper_doi 10.1021/cg9012763
_journal_volume 10
_journal_year 2010
_chemical_formula_sum 'C26 H24 Cd N2 O8'
_chemical_formula_weight 604.87
_chemical_name_systematic
;
 ?
;
_space_group_IT_number 4
_symmetry_cell_setting monoclinic
_symmetry_space_group_name_Hall 'P 2yb'
_symmetry_space_group_name_H-M 'P 1 21 1'
_atom_sites_solution_hydrogens geom
_atom_sites_solution_primary direct
_atom_sites_solution_secondary difmap
_audit_creation_method SHELXL-97
_cell_angle_alpha 90.00
_cell_angle_beta 97.322(2)
_cell_angle_gamma 90.00
_cell_formula_units_Z 2
_cell_length_a 5.8270(5)
_cell_length_b 15.5200(12)
_cell_length_c 13.5940(14)
_cell_measurement_temperature 293(2)
_cell_measurement_theta_max 28.26
_cell_measurement_theta_min 1.51
_cell_volume 1219.35(19)
_computing_cell_refinement 'SMART (Bruker, 1997)'
_computing_data_collection 'SMART (Bruker, 1997)'
_computing_data_reduction SAINT
_computing_molecular_graphics 'SHELXTL-PLUS (Sheldrick, 1990)'
_computing_publication_material SHELXL-97
_computing_structure_refinement 'SHELXL-97 (Sheldrick, 1997)'
_computing_structure_solution 'SHELXS-97(Sheldrick, 1997)'
_diffrn_ambient_temperature 293(2)
_diffrn_measured_fraction_theta_full 0.999
_diffrn_measured_fraction_theta_max 0.974
_diffrn_measurement_device_type 'Bruker APEX CCD area-detector'
_diffrn_measurement_method '\w scans'
_diffrn_radiation_monochromator graphite
_diffrn_radiation_source 'fine-focus sealed tube'
_diffrn_radiation_type MoK\a
_diffrn_radiation_wavelength 0.71069
_diffrn_reflns_av_R_equivalents 0.0241
_diffrn_reflns_av_sigmaI/netI 0.0382
_diffrn_reflns_limit_h_max 7
_diffrn_reflns_limit_h_min -7
_diffrn_reflns_limit_k_max 20
_diffrn_reflns_limit_k_min -15
_diffrn_reflns_limit_l_max 15
_diffrn_reflns_limit_l_min -17
_diffrn_reflns_number 7445
_diffrn_reflns_theta_full 25.00
_diffrn_reflns_theta_max 28.26
_diffrn_reflns_theta_min 1.51
_diffrn_standards_number 0
_exptl_absorpt_coefficient_mu 0.950
_exptl_absorpt_correction_T_max 0.796
_exptl_absorpt_correction_T_min 0.774
_exptl_absorpt_correction_type multi-scan
_exptl_absorpt_process_details 'SADABS(Sheldrick, 1996)'
_exptl_crystal_colour colorless
_exptl_crystal_density_diffrn 1.647
_exptl_crystal_density_method 'not measured'
_exptl_crystal_description block
_exptl_crystal_F_000 612
_exptl_crystal_size_max 0.28
_exptl_crystal_size_mid 0.27
_exptl_crystal_size_min 0.24
_refine_diff_density_max 1.077
_refine_diff_density_min -0.646
_refine_diff_density_rms 0.075
_refine_ls_abs_structure_details 'Flack H D (1983), Acta Cryst. A39, 876-881'
_refine_ls_abs_structure_Flack 0.00
_refine_ls_extinction_method none
_refine_ls_goodness_of_fit_ref 1.025
_refine_ls_hydrogen_treatment mixed
_refine_ls_matrix_type full
_refine_ls_number_parameters 346
_refine_ls_number_reflns 4195
_refine_ls_number_restraints 7
_refine_ls_restrained_S_all 1.024
_refine_ls_R_factor_all 0.0399
_refine_ls_R_factor_gt 0.0335
_refine_ls_shift/su_max 0.001
_refine_ls_shift/su_mean 0.000
_refine_ls_structure_factor_coef Fsqd
_refine_ls_weighting_details 'calc w=1/[\s^2^(Fo^2^)+(0.0499P)^2^+0.0000P] where P=(Fo^2^+2Fc^2^)/3'
_refine_ls_weighting_scheme calc
_refine_ls_wR_factor_gt 0.0793
_refine_ls_wR_factor_ref 0.0828
_reflns_number_gt 3751
_reflns_number_total 4195
_reflns_threshold_expression >2sigma(I)
_cod_data_source_file cg9012763_si_001.cif
_cod_data_source_block 5
_cod_depositor_comments
;
The following automatic conversions were performed:

'_symmetry_cell_setting' value 'Monoclinic' changed to 'monoclinic'
according to /home/saulius/struct/CIF-dictionaries/cif_core.dic
dictionary named 'cif_core.dic' version 2.4.2 from 2011-04-26.

Automatic conversion script
Id: cif_fix_values 1715 2011-07-08 13:25:40Z adriana 
;
_cod_original_sg_symbol_Hall P2yb
_cod_original_sg_symbol_H-M P21
_cod_database_code 4502472

loop_
_symmetry_equiv_pos_as_xyz
'x, y, z'
'-x, y+1/2, -z'

loop_
_atom_site_label
_atom_site_type_symbol
_atom_site_fract_x
_atom_site_fract_y
_atom_site_fract_z
_atom_site_U_iso_or_equiv
_atom_site_adp_type
_atom_site_occupancy
_atom_site_symmetry_multiplicity
_atom_site_calc_flag
_atom_site_refinement_flags
Cd1 Cd 0.78636(4) 0.35704(4) 0.786344(19) 0.03460(9) Uani 1 1 d .
C1 C 0.5496(8) 0.2565(3) 0.6041(3) 0.0372(10) Uani 1 1 d .
C2 C 0.3940(8) 0.2577(3) 0.5063(3) 0.0362(10) Uani 1 1 d .
C3 C 0.1836(8) 0.2985(4) 0.4918(3) 0.0436(11) Uani 1 1 d .
H3 H 0.1314 0.3285 0.5438 0.052 Uiso 1 1 calc R
C4 C 0.0485(9) 0.2954(4) 0.4008(4) 0.0461(12) Uani 1 1 d .
H4 H -0.0937 0.3234 0.3920 0.055 Uiso 1 1 calc R
C5 C 0.1223(8) 0.2513(3) 0.3232(3) 0.0404(11) Uani 1 1 d .
C6 C 0.3369(10) 0.2119(4) 0.3348(4) 0.0562(15) Uani 1 1 d .
H6 H 0.3917 0.1843 0.2817 0.067 Uiso 1 1 calc R
C7 C 0.4685(10) 0.2145(5) 0.4269(5) 0.0544(17) Uani 1 1 d .
H7 H 0.6107 0.1865 0.4359 0.065 Uiso 1 1 calc R
C8 C 0.0440(11) 0.1988(4) 0.1575(4) 0.0483(14) Uani 1 1 d .
H8A H 0.0712 0.1395 0.1785 0.058 Uiso 1 1 calc R
H8B H 0.1864 0.2220 0.1383 0.058 Uiso 1 1 calc R
C9 C -0.1469(8) 0.2032(3) 0.0716(3) 0.0384(10) Uani 1 1 d .
C10 C -0.1213(9) 0.2536(4) -0.0092(4) 0.0405(11) Uani 1 1 d .
H10 H 0.0157 0.2844 -0.0085 0.049 Uiso 1 1 calc R
C11 C -0.4727(9) 0.2149(3) -0.0896(4) 0.0444(12) Uani 1 1 d .
H11 H -0.5856 0.2189 -0.1444 0.053 Uiso 1 1 calc R
C12 C -0.5105(9) 0.1615(4) -0.0127(4) 0.0493(13) Uani 1 1 d .
H12 H -0.6459 0.1293 -0.0159 0.059 Uiso 1 1 calc R
C13 C -0.3454(9) 0.1561(4) 0.0690(4) 0.0454(12) Uani 1 1 d .
H13 H -0.3690 0.1207 0.1220 0.054 Uiso 1 1 calc R
C14 C 0.0317(8) 0.4664(3) -0.0335(3) 0.0360(10) Uani 1 1 d .
C15 C 0.1909(8) 0.4671(3) 0.0629(3) 0.0370(10) Uani 1 1 d .
C16 C 0.3837(8) 0.4158(4) 0.0792(4) 0.0453(12) Uani 1 1 d .
H16 H 0.4193 0.3793 0.0290 0.054 Uiso 1 1 calc R
C17 C 0.5275(9) 0.4174(4) 0.1693(4) 0.0525(14) Uani 1 1 d .
H17 H 0.6584 0.3826 0.1791 0.063 Uiso 1 1 calc R
C18 C 0.4730(9) 0.4710(4) 0.2436(3) 0.0443(12) Uani 1 1 d .
C19 C 0.2802(10) 0.5242(4) 0.2289(4) 0.0572(16) Uani 1 1 d .
H19 H 0.2454 0.5612 0.2786 0.069 Uiso 1 1 calc R
C20 C 0.1410(10) 0.5208(4) 0.1386(4) 0.0507(16) Uani 1 1 d .
H20 H 0.0102 0.5556 0.1284 0.061 Uiso 1 1 calc R
C21 C 0.5684(13) 0.5193(5) 0.4086(4) 0.067(2) Uani 1 1 d .
H21A H 0.4206 0.5010 0.4270 0.080 Uiso 1 1 calc R
H21B H 0.5552 0.5792 0.3883 0.080 Uiso 1 1 calc R
C22 C 0.7535(9) 0.5100(3) 0.4959(3) 0.0448(12) Uani 1 1 d .
C23 C 0.9620(11) 0.5516(4) 0.5021(5) 0.0610(16) Uani 1 1 d .
H23 H 0.9984 0.5864 0.4507 0.073 Uiso 1 1 calc R
C24 C 1.1180(10) 0.5402(4) 0.5873(5) 0.0629(17) Uani 1 1 d .
H24 H 1.2616 0.5672 0.5935 0.076 Uiso 1 1 calc R
C25 C 1.0580(9) 0.4888(4) 0.6626(4) 0.0480(13) Uani 1 1 d .
H25 H 1.1635 0.4819 0.7195 0.058 Uiso 1 1 calc R
C26 C 0.7075(9) 0.4598(4) 0.5749(4) 0.0401(11) Uani 1 1 d .
H26 H 0.5652 0.4320 0.5708 0.048 Uiso 1 1 calc R
N1 N 0.8575(7) 0.4490(3) 0.6574(3) 0.0387(9) Uani 1 1 d .
N2 N -0.2791(7) 0.2613(3) -0.0884(3) 0.0385(9) Uani 1 1 d .
O1 O 0.4896(6) 0.3011(2) 0.6746(2) 0.0436(8) Uani 1 1 d .
O2 O 0.7305(6) 0.2127(3) 0.6096(3) 0.0534(10) Uani 1 1 d .
O3 O -0.0289(6) 0.2487(3) 0.2364(2) 0.0505(9) Uani 1 1 d .
O4 O 0.0842(5) 0.4179(2) -0.1026(2) 0.0407(8) Uani 1 1 d .
O5 O -0.1436(6) 0.5122(3) -0.0407(3) 0.0519(10) Uani 1 1 d .
O6 O 0.6253(7) 0.4691(3) 0.3306(3) 0.0568(10) Uani 1 1 d .
O1W O 1.0701(6) 0.2618(3) 0.7433(3) 0.0469(9) Uani 1 1 d D
O2W O 0.5146(6) 0.4536(3) 0.8331(3) 0.0470(8) Uani 1 1 d D
H1A H 1.179(7) 0.283(4) 0.715(3) 0.071 Uiso 1 1 d D
H1B H 0.987(9) 0.231(4) 0.700(3) 0.071 Uiso 1 1 d D
H2A H 0.391(6) 0.435(4) 0.852(4) 0.071 Uiso 1 1 d D
H2B H 0.595(9) 0.479(4) 0.881(3) 0.071 Uiso 1 1 d D

loop_
_atom_site_aniso_label
_atom_site_aniso_U_11
_atom_site_aniso_U_22
_atom_site_aniso_U_33
_atom_site_aniso_U_23
_atom_site_aniso_U_13
_atom_site_aniso_U_12
Cd1 0.03055(13) 0.04728(16) 0.02505(12) 0.00288(19) -0.00007(9) -0.00173(19)
C1 0.035(2) 0.041(3) 0.032(2) 0.004(2) -0.0069(19) -0.010(2)
C2 0.038(2) 0.041(3) 0.028(2) 0.0024(19) -0.0030(19) -0.003(2)
C3 0.045(3) 0.055(3) 0.030(2) -0.011(2) -0.001(2) 0.009(2)
C4 0.041(2) 0.057(3) 0.037(3) -0.006(2) -0.007(2) 0.012(2)
C5 0.040(2) 0.050(3) 0.029(2) -0.001(2) -0.0041(19) 0.006(2)
C6 0.056(3) 0.075(4) 0.036(3) -0.014(3) -0.001(2) 0.022(3)
C7 0.041(3) 0.076(4) 0.042(3) -0.012(3) -0.009(2) 0.021(3)
C8 0.052(3) 0.063(4) 0.027(3) -0.003(2) -0.004(2) 0.010(3)
C9 0.039(2) 0.050(3) 0.024(2) -0.001(2) 0.0000(19) 0.004(2)
C10 0.038(3) 0.046(3) 0.036(3) 0.003(2) -0.001(2) -0.001(2)
C11 0.043(3) 0.052(3) 0.035(3) 0.003(2) -0.007(2) 0.000(2)
C12 0.042(3) 0.061(3) 0.043(3) 0.010(3) 0.001(2) -0.014(2)
C13 0.054(3) 0.051(3) 0.032(2) 0.010(2) 0.009(2) -0.002(2)
C14 0.032(2) 0.040(3) 0.033(2) -0.001(2) -0.0054(19) -0.008(2)
C15 0.033(2) 0.043(3) 0.033(2) 0.002(2) -0.0016(18) -0.006(2)
C16 0.040(3) 0.060(3) 0.033(2) -0.010(2) -0.003(2) 0.006(2)
C17 0.041(3) 0.072(4) 0.041(3) -0.011(3) -0.008(2) 0.020(3)
C18 0.045(3) 0.057(3) 0.027(2) -0.003(2) -0.007(2) 0.010(2)
C19 0.064(3) 0.074(4) 0.030(3) -0.013(3) -0.006(2) 0.024(3)
C20 0.048(3) 0.069(4) 0.034(3) -0.003(3) -0.001(2) 0.023(3)
C21 0.082(5) 0.083(5) 0.030(3) -0.013(3) -0.016(3) 0.043(4)
C22 0.060(3) 0.050(3) 0.022(2) -0.001(2) -0.004(2) 0.017(3)
C23 0.063(4) 0.067(4) 0.056(4) 0.026(3) 0.022(3) 0.010(3)
C24 0.046(3) 0.067(4) 0.075(4) 0.017(3) 0.004(3) -0.018(3)
C25 0.041(3) 0.063(3) 0.038(3) 0.000(2) -0.004(2) -0.008(3)
C26 0.036(3) 0.043(3) 0.038(3) -0.002(2) -0.007(2) -0.005(2)
N1 0.038(2) 0.048(2) 0.0274(19) 0.0017(17) -0.0043(16) -0.0024(18)
N2 0.037(2) 0.047(2) 0.030(2) 0.0066(18) -0.0009(16) 0.0006(18)
O1 0.0399(17) 0.061(2) 0.0283(17) -0.0058(16) -0.0013(14) -0.0099(17)
O2 0.040(2) 0.062(3) 0.053(2) -0.007(2) -0.0137(17) 0.0095(19)
O3 0.0478(19) 0.071(3) 0.0287(17) -0.0096(17) -0.0119(15) 0.0172(18)
O4 0.0337(16) 0.057(2) 0.0306(17) -0.0040(15) 0.0002(13) -0.0040(15)
O5 0.041(2) 0.061(3) 0.049(2) -0.006(2) -0.0097(17) 0.0105(19)
O6 0.061(2) 0.073(3) 0.0312(18) -0.0097(18) -0.0141(16) 0.022(2)
O1W 0.0341(17) 0.065(2) 0.0396(19) -0.0049(18) -0.0016(15) 0.0060(17)
O2W 0.0381(18) 0.062(2) 0.0399(19) -0.0060(17) -0.0006(15) 0.0027(17)

loop_
_atom_type_symbol
_atom_type_description
_atom_type_scat_dispersion_real
_atom_type_scat_dispersion_imag
_atom_type_scat_source
C C 0.0033 0.0016 'International Tables Vol C Tables 4.2.6.8 and 6.1.1.4'
H H 0.0000 0.0000 'International Tables Vol C Tables 4.2.6.8 and 6.1.1.4'
N N 0.0061 0.0033 'International Tables Vol C Tables 4.2.6.8 and 6.1.1.4'
O O 0.0106 0.0060 'International Tables Vol C Tables 4.2.6.8 and 6.1.1.4'
Cd Cd -0.8075 1.2024 'International Tables Vol C Tables 4.2.6.8 and 6.1.1.4'

loop_
_geom_angle_atom_site_label_1
_geom_angle_atom_site_label_2
_geom_angle_atom_site_label_3
_geom_angle
_geom_angle_site_symmetry_1
_geom_angle_site_symmetry_3
O1 Cd1 O2W 86.76(12) . .
O1 Cd1 N2 93.55(13) . 1_656
O2W Cd1 N2 91.76(14) . 1_656
O1 Cd1 N1 85.76(13) . .
O2W Cd1 N1 90.21(14) . .
N2 Cd1 N1 177.87(16) 1_656 .
O1 Cd1 O1W 95.22(13) . .
O2W Cd1 O1W 178.02(13) . .
N2 Cd1 O1W 88.09(14) 1_656 .
N1 Cd1 O1W 89.97(14) . .
O1 Cd1 O4 178.26(14) . 1_656
O2W Cd1 O4 92.20(12) . 1_656
N2 Cd1 O4 87.88(13) 1_656 1_656
N1 Cd1 O4 92.85(13) . 1_656
O1W Cd1 O4 85.82(12) . 1_656
O2 C1 O1 124.4(4) . .
O2 C1 C2 117.8(5) . .
O1 C1 C2 117.8(4) . .
C3 C2 C7 118.3(4) . .
C3 C2 C1 123.9(4) . .
C7 C2 C1 117.8(5) . .
C2 C3 C4 120.7(5) . .
C2 C3 H3 119.7 . .
C4 C3 H3 119.7 . .
C5 C4 C3 120.5(5) . .
C5 C4 H4 119.7 . .
C3 C4 H4 119.7 . .
C4 C5 O3 116.3(4) . .
C4 C5 C6 120.0(4) . .
O3 C5 C6 123.6(4) . .
C5 C6 C7 118.6(5) . .
C5 C6 H6 120.7 . .
C7 C6 H6 120.7 . .
C6 C7 C2 121.7(5) . .
C6 C7 H7 119.1 . .
C2 C7 H7 119.1 . .
O3 C8 C9 107.2(4) . .
O3 C8 H8A 110.3 . .
C9 C8 H8A 110.3 . .
O3 C8 H8B 110.3 . .
C9 C8 H8B 110.3 . .
H8A C8 H8B 108.5 . .
C13 C9 C10 117.6(4) . .
C13 C9 C8 122.3(5) . .
C10 C9 C8 120.1(5) . .
N2 C10 C9 124.4(5) . .
N2 C10 H10 117.8 . .
C9 C10 H10 117.8 . .
N2 C11 C12 122.2(5) . .
N2 C11 H11 118.9 . .
C12 C11 H11 118.9 . .
C11 C12 C13 119.2(5) . .
C11 C12 H12 120.4 . .
C13 C12 H12 120.4 . .
C9 C13 C12 119.4(5) . .
C9 C13 H13 120.3 . .
C12 C13 H13 120.3 . .
O5 C14 O4 123.8(4) . .
O5 C14 C15 118.4(4) . .
O4 C14 C15 117.8(4) . .
C16 C15 C20 118.4(4) . .
C16 C15 C14 122.5(5) . .
C20 C15 C14 119.1(5) . .
C15 C16 C17 121.4(5) . .
C15 C16 H16 119.3 . .
C17 C16 H16 119.3 . .
C18 C17 C16 119.1(5) . .
C18 C17 H17 120.5 . .
C16 C17 H17 120.5 . .
C17 C18 O6 115.5(4) . .
C17 C18 C19 120.8(4) . .
O6 C18 C19 123.6(5) . .
C20 C19 C18 118.5(5) . .
C20 C19 H19 120.7 . .
C18 C19 H19 120.7 . .
C15 C20 C19 121.8(5) . .
C15 C20 H20 119.1 . .
C19 C20 H20 119.1 . .
O6 C21 C22 109.3(5) . .
O6 C21 H21A 109.8 . .
C22 C21 H21A 109.8 . .
O6 C21 H21B 109.8 . .
C22 C21 H21B 109.8 . .
H21A C21 H21B 108.3 . .
C23 C22 C26 118.5(5) . .
C23 C22 C21 123.0(6) . .
C26 C22 C21 118.5(6) . .
C22 C23 C24 118.2(5) . .
C22 C23 H23 120.9 . .
C24 C23 H23 120.9 . .
C25 C24 C23 119.5(5) . .
C25 C24 H24 120.3 . .
C23 C24 H24 120.3 . .
N1 C25 C24 122.6(5) . .
N1 C25 H25 118.7 . .
C24 C25 H25 118.7 . .
N1 C26 C22 123.4(5) . .
N1 C26 H26 118.3 . .
C22 C26 H26 118.3 . .
C25 N1 C26 117.8(4) . .
C25 N1 Cd1 119.1(3) . .
C26 N1 Cd1 123.0(3) . .
C10 N2 C11 117.2(4) . .
C10 N2 Cd1 119.3(3) . 1_454
C11 N2 Cd1 123.5(3) . 1_454
C1 O1 Cd1 116.4(3) . .
C5 O3 C8 116.0(4) . .
C14 O4 Cd1 119.0(3) . 1_454
C18 O6 C21 116.8(4) . .
Cd1 O1W H1A 117(5) . .
Cd1 O1W H1B 100(4) . .
H1A O1W H1B 107(5) . .
Cd1 O2W H2A 120(5) . .
Cd1 O2W H2B 100(5) . .
H2A O2W H2B 110(5) . .

loop_
_geom_bond_atom_site_label_1
_geom_bond_atom_site_label_2
_geom_bond_distance
_geom_bond_site_symmetry_2
Cd1 O1 2.320(3) .
Cd1 O2W 2.327(4) .
Cd1 N2 2.327(4) 1_656
Cd1 N1 2.338(4) .
Cd1 O1W 2.347(4) .
Cd1 O4 2.349(3) 1_656
C1 O2 1.249(6) .
C1 O1 1.266(6) .
C1 C2 1.511(6) .
C2 C3 1.371(7) .
C2 C7 1.386(7) .
C3 C4 1.379(7) .
C3 H3 0.9300 .
C4 C5 1.371(7) .
C4 H4 0.9300 .
C5 O3 1.380(5) .
C5 C6 1.383(7) .
C6 C7 1.383(9) .
C6 H6 0.9300 .
C7 H7 0.9300 .
C8 O3 1.431(7) .
C8 C9 1.509(7) .
C8 H8A 0.9700 .
C8 H8B 0.9700 .
C9 C13 1.365(7) .
C9 C10 1.372(7) .
C10 N2 1.329(6) .
C10 H10 0.9300 .
C11 N2 1.337(6) .
C11 C12 1.374(7) .
C11 H11 0.9300 .
C12 C13 1.376(7) .
C12 H12 0.9300 .
C13 H13 0.9300 .
C14 O5 1.238(6) .
C14 O4 1.271(6) .
C14 C15 1.507(6) .
C15 C16 1.371(7) .
C15 C20 1.384(8) .
C16 C17 1.393(7) .
C16 H16 0.9300 .
C17 C18 1.376(7) .
C17 H17 0.9300 .
C18 O6 1.386(6) .
C18 C19 1.388(7) .
C19 C20 1.384(8) .
C19 H19 0.9300 .
C20 H20 0.9300 .
C21 O6 1.389(7) .
C21 C22 1.505(7) .
C21 H21A 0.9700 .
C21 H21B 0.9700 .
C22 C23 1.369(8) .
C22 C26 1.381(7) .
C23 C24 1.389(9) .
C23 H23 0.9300 .
C24 C25 1.378(8) .
C24 H24 0.9300 .
C25 N1 1.315(7) .
C25 H25 0.9300 .
C26 N1 1.341(6) .
C26 H26 0.9300 .
N2 Cd1 2.327(4) 1_454
O4 Cd1 2.349(3) 1_454
O1W H1A 0.85(5) .
O1W H1B 0.86(5) .
O2W H2A 0.85(5) .
O2W H2B 0.85(4) .

loop_
_geom_hbond_atom_site_label_D
_geom_hbond_atom_site_label_H
_geom_hbond_atom_site_label_A
_geom_hbond_distance_DH
_geom_hbond_distance_HA
_geom_hbond_distance_DA
_geom_hbond_angle_DHA
_geom_hbond_site_symmetry_A
O1W H1B O2 0.86(5) 1.83(3) 2.624(5) 153(7) .
O1W H1A O1 0.85(5) 1.97(3) 2.793(5) 160(6) 1_655
O2W H2A O4 0.85(4) 1.98(4) 2.814(5) 167(6) 1_556
O2W H2B O5 0.85(5) 1.82(3) 2.621(5) 157(6) 1_656

loop_
_geom_torsion_atom_site_label_1
_geom_torsion_atom_site_label_2
_geom_torsion_atom_site_label_3
_geom_torsion_atom_site_label_4
_geom_torsion
_geom_torsion_site_symmetry_1
_geom_torsion_site_symmetry_4
O2 C1 C2 C3 175.7(5) . .
O1 C1 C2 C3 -5.5(8) . .
O2 C1 C2 C7 -3.9(8) . .
O1 C1 C2 C7 175.0(5) . .
C7 C2 C3 C4 0.9(9) . .
C1 C2 C3 C4 -178.6(5) . .
C2 C3 C4 C5 0.1(9) . .
C3 C4 C5 O3 177.3(5) . .
C3 C4 C5 C6 -2.1(9) . .
C4 C5 C6 C7 3.1(10) . .
O3 C5 C6 C7 -176.2(6) . .
C5 C6 C7 C2 -2.2(11) . .
C3 C2 C7 C6 0.2(10) . .
C1 C2 C7 C6 179.7(6) . .
O3 C8 C9 C13 -77.1(7) . .
O3 C8 C9 C10 105.1(6) . .
C13 C9 C10 N2 1.8(8) . .
C8 C9 C10 N2 179.7(5) . .
N2 C11 C12 C13 0.8(9) . .
C10 C9 C13 C12 -0.6(8) . .
C8 C9 C13 C12 -178.4(5) . .
C11 C12 C13 C9 -0.6(9) . .
O5 C14 C15 C16 177.2(5) . .
O4 C14 C15 C16 -1.9(7) . .
O5 C14 C15 C20 -2.4(8) . .
O4 C14 C15 C20 178.5(5) . .
C20 C15 C16 C17 -0.1(9) . .
C14 C15 C16 C17 -179.7(5) . .
C15 C16 C17 C18 0.5(9) . .
C16 C17 C18 O6 -179.6(5) . .
C16 C17 C18 C19 -1.2(9) . .
C17 C18 C19 C20 1.3(10) . .
O6 C18 C19 C20 179.7(6) . .
C16 C15 C20 C19 0.3(10) . .
C14 C15 C20 C19 179.9(6) . .
C18 C19 C20 C15 -0.9(11) . .
O6 C21 C22 C23 78.0(8) . .
O6 C21 C22 C26 -104.5(7) . .
C26 C22 C23 C24 0.7(9) . .
C21 C22 C23 C24 178.3(6) . .
C22 C23 C24 C25 -0.6(10) . .
C23 C24 C25 N1 0.3(10) . .
C23 C22 C26 N1 -0.5(8) . .
C21 C22 C26 N1 -178.2(5) . .
C24 C25 N1 C26 -0.1(9) . .
C24 C25 N1 Cd1 176.4(5) . .
C22 C26 N1 C25 0.3(8) . .
C22 C26 N1 Cd1 -176.1(4) . .
O1 Cd1 N1 C25 -162.4(4) . .
O2W Cd1 N1 C25 110.9(4) . .
O1W Cd1 N1 C25 -67.1(4) . .
O4 Cd1 N1 C25 18.7(4) 1_656 .
O1 Cd1 N1 C26 14.0(4) . .
O2W Cd1 N1 C26 -72.8(4) . .
O1W Cd1 N1 C26 109.2(4) . .
O4 Cd1 N1 C26 -165.0(4) 1_656 .
C9 C10 N2 C11 -1.7(8) . .
C9 C10 N2 Cd1 176.0(4) . 1_454
C12 C11 N2 C10 0.3(8) . .
C12 C11 N2 Cd1 -177.3(4) . 1_454
O2 C1 O1 Cd1 30.0(7) . .
C2 C1 O1 Cd1 -148.8(3) . .
O2W Cd1 O1 C1 161.3(4) . .
N2 Cd1 O1 C1 -107.2(4) 1_656 .
N1 Cd1 O1 C1 70.8(4) . .
O1W Cd1 O1 C1 -18.8(4) . .
C4 C5 O3 C8 -176.8(5) . .
C6 C5 O3 C8 2.6(8) . .
C9 C8 O3 C5 178.8(5) . .
O5 C14 O4 Cd1 -30.7(7) . 1_454
C15 C14 O4 Cd1 148.3(3) . 1_454
C17 C18 O6 C21 -176.9(6) . .
C19 C18 O6 C21 4.7(9) . .
C22 C21 O6 C18 -179.4(5) . .
